data_8102201
loop_
_publ_author_name
'Junyan Wang'
'Dave M. Johnson'
'Edward R. T. Tiekink'

_publ_section_title
;
 Crystal structure of 2-benzyl-3-(benzylamino)-6-nitroisoindolin-1-one,
 C22H19N3O3
;
_journal_issue 1
_journal_name_full 'Zeitschrift f\"ur Kristallographie - New Crystal Structures'
_journal_page_first 23
_journal_volume 223
_journal_year 2008
_chemical_formula_moiety 'C22 H19 N3 O3'
_chemical_formula_sum 'C22 H19 N3 O3'
_chemical_formula_weight 373.40
_chemical_name_systematic
; 
2-benzyl-3-(benzylamino)-6-nitroisoindolin-1-one
;
_space_group_IT_number 2
_symmetry_cell_setting triclinic
_symmetry_space_group_name_Hall '-P 1'
_symmetry_space_group_name_H-M 'P -1'
_atom_sites_solution_hydrogens geom
_atom_sites_solution_primary direct
_atom_sites_solution_secondary difmap
_audit_creation_method SHELXL-97
_cell_angle_alpha 81.047(15)
_cell_angle_beta 77.18(2)
_cell_angle_gamma 75.305(17)
_cell_formula_units_Z 2
_cell_length_a 7.1365(17)
_cell_length_b 7.8158(9)
_cell_length_c 17.465(2)
_cell_measurement_reflns_used 687
_cell_measurement_temperature 153(2)
_cell_measurement_theta_max 30.0
_cell_measurement_theta_min 2.7
_cell_volume 913.7(3)
_computing_cell_refinement CrystalClear
_computing_data_collection 'CrystalClear (Rigaku, 2005)'
_computing_data_reduction CrystalClear
_computing_molecular_graphics 'ORTEPII (Johnson, 1976)'
_computing_publication_material SHELXL97
_computing_structure_refinement 'SHELXL97 (Sheldrick, 1997)'
_computing_structure_solution 'SIR-92 (Altomare et al., 1994)'
_diffrn_ambient_temperature 153(2)
_diffrn_measured_fraction_theta_full 0.975
_diffrn_measured_fraction_theta_max 0.975
_diffrn_measurement_device_type 'Rigaku AFC12 & SATURN724'
_diffrn_measurement_method omega
_diffrn_radiation_monochromator graphite
_diffrn_radiation_source 'fine-focus sealed tube'
_diffrn_radiation_type MoK\a
_diffrn_radiation_wavelength 0.71070
_diffrn_reflns_av_R_equivalents 0.015
_diffrn_reflns_av_sigmaI/netI 0.015
_diffrn_reflns_limit_h_max 8
_diffrn_reflns_limit_h_min -8
_diffrn_reflns_limit_k_max 9
_diffrn_reflns_limit_k_min -7
_diffrn_reflns_limit_l_max 19
_diffrn_reflns_limit_l_min -19
_diffrn_reflns_number 9071
_diffrn_reflns_theta_full 25.0
_diffrn_reflns_theta_max 25.0
_diffrn_reflns_theta_min 2.7
_diffrn_standards_decay_% '< 1'
_diffrn_standards_interval_count 0
_diffrn_standards_number 0
_exptl_absorpt_coefficient_mu 0.092
_exptl_absorpt_correction_T_max 1
_exptl_absorpt_correction_T_min 0.923
_exptl_absorpt_correction_type multi-scan
_exptl_absorpt_process_details 'ABSCOR (Higashi, 1995)'
_exptl_crystal_colour 'pale yellow'
_exptl_crystal_density_diffrn 1.357
_exptl_crystal_density_method 'not measured'
_exptl_crystal_description prism
_exptl_crystal_F_000 392
_exptl_crystal_size_max 0.30
_exptl_crystal_size_mid 0.30
_exptl_crystal_size_min 0.12
_refine_diff_density_max 0.16
_refine_diff_density_min -0.19
_refine_diff_density_rms 0.036
_refine_ls_extinction_method none
_refine_ls_goodness_of_fit_ref 1.04
_refine_ls_hydrogen_treatment constr
_refine_ls_matrix_type full
_refine_ls_number_parameters 256
_refine_ls_number_reflns 3144
_refine_ls_number_restraints 1
_refine_ls_restrained_S_all 1.04
_refine_ls_R_factor_all 0.041
_refine_ls_R_factor_gt 0.040
_refine_ls_shift/su_max <0.001
_refine_ls_shift/su_mean 0.000
_refine_ls_structure_factor_coef Fsqd
_refine_ls_weighting_details 'calc w=1/[\s^2^(Fo^2^)+(0.0583P)^2^+0.2486P] where P=(Fo^2^+2Fc^2^)/3'
_refine_ls_weighting_scheme calc
_refine_ls_wR_factor_gt 0.103
_refine_ls_wR_factor_ref 0.104
_reflns_number_gt 3005
_reflns_number_total 3144
_reflns_threshold_expression I>2sigma(I)
_cod_data_source_file 1267-2128.cff
_cod_data_source_block shelxl
_cod_original_sg_symbol_Hall '-P 1 '
_cod_original_sg_symbol_H-M ' P -1'
_cod_database_code 8102201

loop_
_symmetry_equiv_pos_as_xyz
'x, y, z'
'-x, -y, -z'

loop_
_atom_site_label
_atom_site_type_symbol
_atom_site_fract_x
_atom_site_fract_y
_atom_site_fract_z
_atom_site_U_iso_or_equiv
_atom_site_adp_type
_atom_site_occupancy
_atom_site_symmetry_multiplicity
_atom_site_Wyckoff_symbol
_atom_site_calc_flag
_atom_site_refinement_flags
_atom_site_disorder_assembly
_atom_site_disorder_group
O1 O 0.45605(13) 0.98833(13) 0.74768(6) 0.0347(2) Uani 1 2 i d . . .
O2 O 0.89117(15) 0.69114(17) 0.47909(7) 0.0539(3) Uani 1 2 i d . . .
O3 O 0.72235(16) 0.65589(17) 0.39805(6) 0.0534(3) Uani 1 2 i d . . .
N1 N 0.14001(15) 0.98503(14) 0.73723(6) 0.0275(3) Uani 1 2 i d . . .
N2 N 0.73470(16) 0.69719(15) 0.46109(7) 0.0327(3) Uani 1 2 i d . . .
N3 N -0.10033(15) 0.83848(14) 0.70257(6) 0.0289(3) Uani 1 2 i d D . .
H3N H -0.2158 0.8913 0.7285 0.043 Uiso 1 2 i d D . .
C1 C 0.33944(18) 0.95694(16) 0.71256(8) 0.0268(3) Uani 1 2 i d . . .
C2 C 0.38251(17) 0.88425(15) 0.63469(7) 0.0252(3) Uani 1 2 i d . . .
C3 C 0.56252(18) 0.82358(16) 0.58546(7) 0.0263(3) Uani 1 2 i d . . .
H3 H 0.6850 0.8250 0.5980 0.032 Uiso 1 2 i calc R . .
C4 C 0.55111(18) 0.76103(17) 0.51698(7) 0.0281(3) Uani 1 2 i d . . .
C5 C 0.3750(2) 0.75634(19) 0.49693(8) 0.0351(3) Uani 1 2 i d . . .
H5 H 0.3757 0.7111 0.4494 0.042 Uiso 1 2 i calc R . .
C6 C 0.1984(2) 0.8182(2) 0.54672(8) 0.0361(3) Uani 1 2 i d . . .
H6 H 0.0759 0.8164 0.5343 0.043 Uiso 1 2 i calc R . .
C7 C 0.20574(18) 0.88251(17) 0.61505(7) 0.0273(3) Uani 1 2 i d . . .
C8 C 0.03439(18) 0.95379(17) 0.67834(8) 0.0283(3) Uani 1 2 i d . . .
H8 H -0.0387 1.0716 0.6566 0.034 Uiso 1 2 i calc R . .
C11 C 0.03564(19) 1.07672(17) 0.80653(8) 0.0320(3) Uani 1 2 i d . . .
H11A H -0.0871 1.1586 0.7941 0.038 Uiso 1 2 i calc R . .
H11B H 0.1191 1.1495 0.8181 0.038 Uiso 1 2 i calc R . .
C12 C -0.0169(2) 0.95287(17) 0.87946(8) 0.0319(3) Uani 1 2 i d . . .
C13 C 0.1316(2) 0.84532(19) 0.91666(9) 0.0391(3) Uani 1 2 i d . . .
H13 H 0.2655 0.8481 0.8954 0.047 Uiso 1 2 i calc R . .
C14 C 0.0852(3) 0.7342(2) 0.98452(9) 0.0473(4) Uani 1 2 i d . . .
H14 H 0.1873 0.6614 1.0097 0.057 Uiso 1 2 i calc R . .
C15 C -0.1092(3) 0.7292(2) 1.01555(9) 0.0477(4) Uani 1 2 i d . . .
H15 H -0.1407 0.6528 1.0620 0.057 Uiso 1 2 i calc R . .
C16 C -0.2574(2) 0.8348(2) 0.97914(9) 0.0452(4) Uani 1 2 i d . . .
H16 H -0.3911 0.8315 1.0006 0.054 Uiso 1 2 i calc R . .
C17 C -0.2114(2) 0.94629(19) 0.91093(9) 0.0388(3) Uani 1 2 i d . . .
H17 H -0.3139 1.0184 0.8858 0.047 Uiso 1 2 i calc R . .
C21 C -0.02371(19) 0.66077(17) 0.74062(8) 0.0316(3) Uani 1 2 i d . . .
H21A H 0.0194 0.6714 0.7894 0.038 Uiso 1 2 i calc R . .
H21B H 0.0914 0.5969 0.7046 0.038 Uiso 1 2 i calc R . .
C22 C -0.18470(18) 0.55876(16) 0.76030(8) 0.0279(3) Uani 1 2 i d . . .
C23 C -0.2935(2) 0.54538(19) 0.83646(8) 0.0376(3) Uani 1 2 i d . . .
H23 H -0.2624 0.5964 0.8767 0.045 Uiso 1 2 i calc R . .
C24 C -0.4475(2) 0.4580(2) 0.85463(9) 0.0427(4) Uani 1 2 i d . . .
H24 H -0.5214 0.4503 0.9070 0.051 Uiso 1 2 i calc R . .
C25 C -0.4935(2) 0.3825(2) 0.79702(9) 0.0410(4) Uani 1 2 i d . . .
H25 H -0.5990 0.3231 0.8094 0.049 Uiso 1 2 i calc R . .
C26 C -0.3852(2) 0.39392(19) 0.72111(9) 0.0390(3) Uani 1 2 i d . . .
H26 H -0.4161 0.3416 0.6813 0.047 Uiso 1 2 i calc R . .
C27 C -0.2316(2) 0.48118(18) 0.70263(8) 0.0322(3) Uani 1 2 i d . . .
H27 H -0.1579 0.4880 0.6502 0.039 Uiso 1 2 i calc R . .

loop_
_atom_site_aniso_label
_atom_site_aniso_U_11
_atom_site_aniso_U_22
_atom_site_aniso_U_33
_atom_site_aniso_U_23
_atom_site_aniso_U_13
_atom_site_aniso_U_12
O1 0.0272(5) 0.0423(6) 0.0388(6) -0.0123(4) -0.0048(4) -0.0116(4)
O2 0.0275(5) 0.0817(9) 0.0567(7) -0.0326(6) -0.0011(5) -0.0106(5)
O3 0.0445(6) 0.0791(9) 0.0374(6) -0.0257(6) 0.0000(5) -0.0108(6)
N1 0.0229(5) 0.0277(5) 0.0311(6) -0.0037(4) -0.0009(4) -0.0078(4)
N2 0.0311(6) 0.0341(6) 0.0325(6) -0.0053(5) -0.0017(5) -0.0097(5)
N3 0.0187(5) 0.0304(6) 0.0354(6) 0.0002(5) -0.0019(4) -0.0069(4)
C1 0.0238(6) 0.0242(6) 0.0322(7) -0.0008(5) -0.0039(5) -0.0078(5)
C2 0.0230(6) 0.0243(6) 0.0281(7) 0.0020(5) -0.0041(5) -0.0084(5)
C3 0.0229(6) 0.0260(6) 0.0301(7) 0.0011(5) -0.0056(5) -0.0078(5)
C4 0.0264(6) 0.0284(6) 0.0278(7) -0.0009(5) -0.0009(5) -0.0079(5)
C5 0.0360(7) 0.0445(8) 0.0287(7) -0.0040(6) -0.0059(6) -0.0161(6)
C6 0.0275(7) 0.0506(9) 0.0339(7) -0.0005(6) -0.0081(6) -0.0158(6)
C7 0.0237(6) 0.0296(6) 0.0286(7) 0.0024(5) -0.0039(5) -0.0101(5)
C8 0.0223(6) 0.0291(6) 0.0321(7) 0.0024(5) -0.0046(5) -0.0071(5)
C11 0.0308(7) 0.0266(6) 0.0360(8) -0.0068(5) 0.0018(6) -0.0066(5)
C12 0.0349(7) 0.0272(7) 0.0327(7) -0.0095(5) 0.0020(5) -0.0092(5)
C13 0.0382(8) 0.0393(8) 0.0384(8) -0.0070(6) -0.0019(6) -0.0093(6)
C14 0.0602(10) 0.0416(9) 0.0381(9) -0.0024(7) -0.0099(7) -0.0084(7)
C15 0.0719(11) 0.0374(8) 0.0314(8) -0.0069(6) 0.0070(7) -0.0207(8)
C16 0.0485(9) 0.0410(8) 0.0440(9) -0.0133(7) 0.0130(7) -0.0200(7)
C17 0.0355(7) 0.0368(8) 0.0417(8) -0.0104(6) 0.0039(6) -0.0102(6)
C21 0.0261(6) 0.0291(7) 0.0392(8) 0.0002(5) -0.0070(5) -0.0073(5)
C22 0.0269(6) 0.0254(6) 0.0307(7) -0.0002(5) -0.0048(5) -0.0068(5)
C23 0.0469(8) 0.0370(7) 0.0324(8) -0.0073(6) -0.0027(6) -0.0180(6)
C24 0.0452(8) 0.0437(8) 0.0380(8) -0.0072(6) 0.0095(6) -0.0212(7)
C25 0.0344(7) 0.0402(8) 0.0510(9) -0.0048(7) -0.0015(6) -0.0188(6)
C26 0.0413(8) 0.0404(8) 0.0423(8) -0.0072(6) -0.0138(6) -0.0155(6)
C27 0.0336(7) 0.0347(7) 0.0273(7) -0.0021(5) -0.0041(5) -0.0081(6)

loop_
_atom_type_symbol
_atom_type_description
_atom_type_scat_dispersion_real
_atom_type_scat_dispersion_imag
_atom_type_scat_source
C C 0.0033 0.0016 'International Tables Vol C Tables 4.2.6.8 and 6.1.1.4'
H H 0.0000 0.0000 'International Tables Vol C Tables 4.2.6.8 and 6.1.1.4'
N N 0.0061 0.0033 'International Tables Vol C Tables 4.2.6.8 and 6.1.1.4'
O O 0.0106 0.0060 'International Tables Vol C Tables 4.2.6.8 and 6.1.1.4'

loop_
_geom_angle_atom_site_label_1
_geom_angle_atom_site_label_2
_geom_angle_atom_site_label_3
_geom_angle
_geom_angle_site_symmetry_1
_geom_angle_site_symmetry_3
_geom_angle_publ_flag
C1 N1 C11 122.68(11) . . ?
C1 N1 C8 114.02(10) . . ?
C11 N1 C8 121.82(10) . . ?
O2 N2 O3 122.95(12) . . ?
O2 N2 C4 118.57(11) . . ?
O3 N2 C4 118.47(11) . . ?
C8 N3 C21 116.69(10) . . ?
C8 N3 H3N 112.8 . . ?
C21 N3 H3N 112.6 . . ?
O1 C1 N1 126.08(12) . . ?
O1 C1 C2 128.20(11) . . ?
N1 C1 C2 105.71(11) . . ?
C7 C2 C3 121.33(12) . . ?
C7 C2 C1 108.56(11) . . ?
C3 C2 C1 130.11(11) . . ?
C4 C3 C2 115.60(11) . . ?
C4 C3 H3 122.2 . . ?
C2 C3 H3 122.2 . . ?
C3 C4 C5 123.76(12) . . ?
C3 C4 N2 118.99(11) . . ?
C5 C4 N2 117.25(12) . . ?
C6 C5 C4 119.44(13) . . ?
C6 C5 H5 120.3 . . ?
C4 C5 H5 120.3 . . ?
C7 C6 C5 117.91(12) . . ?
C7 C6 H6 121.0 . . ?
C5 C6 H6 121.0 . . ?
C6 C7 C2 121.97(12) . . ?
C6 C7 C8 127.42(12) . . ?
C2 C7 C8 110.60(11) . . ?
N3 C8 N1 118.59(10) . . ?
N3 C8 C7 112.18(11) . . ?
N1 C8 C7 100.79(10) . . ?
N3 C8 H8 108.2 . . ?
N1 C8 H8 108.2 . . ?
C7 C8 H8 108.2 . . ?
N1 C11 C12 113.77(10) . . ?
N1 C11 H11A 108.8 . . ?
C12 C11 H11A 108.8 . . ?
N1 C11 H11B 108.8 . . ?
C12 C11 H11B 108.8 . . ?
H11A C11 H11B 107.7 . . ?
C13 C12 C17 119.05(13) . . ?
C13 C12 C11 119.78(12) . . ?
C17 C12 C11 121.16(13) . . ?
C12 C13 C14 120.40(14) . . ?
C12 C13 H13 119.8 . . ?
C14 C13 H13 119.8 . . ?
C15 C14 C13 120.08(15) . . ?
C15 C14 H14 120.0 . . ?
C13 C14 H14 120.0 . . ?
C16 C15 C14 120.04(14) . . ?
C16 C15 H15 120.0 . . ?
C14 C15 H15 120.0 . . ?
C15 C16 C17 120.04(15) . . ?
C15 C16 H16 120.0 . . ?
C17 C16 H16 120.0 . . ?
C12 C17 C16 120.39(15) . . ?
C12 C17 H17 119.8 . . ?
C16 C17 H17 119.8 . . ?
N3 C21 C22 108.88(10) . . ?
N3 C21 H21A 109.9 . . ?
C22 C21 H21A 109.9 . . ?
N3 C21 H21B 109.9 . . ?
C22 C21 H21B 109.9 . . ?
H21A C21 H21B 108.3 . . ?
C27 C22 C23 118.56(12) . . ?
C27 C22 C21 121.26(12) . . ?
C23 C22 C21 120.15(12) . . ?
C22 C23 C24 120.71(13) . . ?
C22 C23 H23 119.6 . . ?
C24 C23 H23 119.6 . . ?
C25 C24 C23 120.27(13) . . ?
C25 C24 H24 119.9 . . ?
C23 C24 H24 119.9 . . ?
C26 C25 C24 119.49(13) . . ?
C26 C25 H25 120.3 . . ?
C24 C25 H25 120.3 . . ?
C25 C26 C27 120.48(14) . . ?
C25 C26 H26 119.8 . . ?
C27 C26 H26 119.8 . . ?
C22 C27 C26 120.48(13) . . ?
C22 C27 H27 119.8 . . ?
C26 C27 H27 119.8 . . ?

loop_
_geom_bond_atom_site_label_1
_geom_bond_atom_site_label_2
_geom_bond_distance
_geom_bond_site_symmetry_2
_geom_bond_publ_flag
O1 C1 1.2271(16) . ?
O2 N2 1.2134(16) . ?
O3 N2 1.2215(16) . ?
N1 C1 1.3632(16) . ?
N1 C11 1.4603(17) . ?
N1 C8 1.4836(17) . ?
N2 C4 1.4735(17) . ?
N3 C8 1.4339(16) . ?
N3 C21 1.4691(17) . ?
N3 H3N 0.8800 . ?
C1 C2 1.4944(18) . ?
C2 C7 1.3826(17) . ?
C2 C3 1.3937(17) . ?
C3 C4 1.3861(19) . ?
C3 H3 0.9500 . ?
C4 C5 1.3878(19) . ?
C5 C6 1.384(2) . ?
C5 H5 0.9500 . ?
C6 C7 1.381(2) . ?
C6 H6 0.9500 . ?
C7 C8 1.5080(18) . ?
C8 H8 1.0000 . ?
C11 C12 1.5127(19) . ?
C11 H11A 0.9900 . ?
C11 H11B 0.9900 . ?
C12 C13 1.391(2) . ?
C12 C17 1.386(2) . ?
C13 C14 1.386(2) . ?
C13 H13 0.9500 . ?
C14 C15 1.381(2) . ?
C14 H14 0.9500 . ?
C15 C16 1.377(2) . ?
C15 H15 0.9500 . ?
C16 C17 1.391(2) . ?
C16 H16 0.9500 . ?
C17 H17 0.9500 . ?
C21 C22 1.5093(18) . ?
C21 H21A 0.9900 . ?
C21 H21B 0.9900 . ?
C22 C27 1.3916(19) . ?
C22 C23 1.387(2) . ?
C23 C24 1.391(2) . ?
C23 H23 0.9500 . ?
C24 C25 1.377(2) . ?
C24 H24 0.9500 . ?
C25 C26 1.381(2) . ?
C25 H25 0.9500 . ?
C26 C27 1.387(2) . ?
C26 H26 0.9500 . ?
C27 H27 0.9500 . ?

loop_
_geom_torsion_atom_site_label_1
_geom_torsion_atom_site_label_2
_geom_torsion_atom_site_label_3
_geom_torsion_atom_site_label_4
_geom_torsion
_geom_torsion_site_symmetry_1
_geom_torsion_site_symmetry_2
_geom_torsion_site_symmetry_3
_geom_torsion_site_symmetry_4
_geom_torsion_publ_flag
C11 N1 C1 O1 7.0(2) . . . . ?
C8 N1 C1 O1 173.40(12) . . . . ?
C11 N1 C1 C2 -172.06(10) . . . . ?
C8 N1 C1 C2 -5.70(13) . . . . ?
O1 C1 C2 C7 -175.69(12) . . . . ?
N1 C1 C2 C7 3.39(13) . . . . ?
O1 C1 C2 C3 4.8(2) . . . . ?
N1 C1 C2 C3 -176.18(12) . . . . ?
C7 C2 C3 C4 -0.57(17) . . . . ?
C1 C2 C3 C4 178.94(11) . . . . ?
C2 C3 C4 C5 -0.26(18) . . . . ?
C2 C3 C4 N2 179.01(10) . . . . ?
O2 N2 C4 C3 4.49(18) . . . . ?
O3 N2 C4 C3 -174.16(12) . . . . ?
O2 N2 C4 C5 -176.20(12) . . . . ?
O3 N2 C4 C5 5.15(18) . . . . ?
C3 C4 C5 C6 0.6(2) . . . . ?
N2 C4 C5 C6 -178.71(12) . . . . ?
C4 C5 C6 C7 0.0(2) . . . . ?
C5 C6 C7 C2 -0.8(2) . . . . ?
C5 C6 C7 C8 -179.05(12) . . . . ?
C3 C2 C7 C6 1.12(19) . . . . ?
C1 C2 C7 C6 -178.48(12) . . . . ?
C3 C2 C7 C8 179.65(10) . . . . ?
C1 C2 C7 C8 0.04(14) . . . . ?
C21 N3 C8 N1 -52.88(15) . . . . ?
C21 N3 C8 C7 64.03(15) . . . . ?
C1 N1 C8 N3 128.33(12) . . . . ?
C11 N1 C8 N3 -65.18(15) . . . . ?
C1 N1 C8 C7 5.55(13) . . . . ?
C11 N1 C8 C7 172.03(10) . . . . ?
C6 C7 C8 N3 48.17(17) . . . . ?
C2 C7 C8 N3 -130.25(11) . . . . ?
C6 C7 C8 N1 175.31(13) . . . . ?
C2 C7 C8 N1 -3.11(13) . . . . ?
C1 N1 C11 C12 -100.52(14) . . . . ?
C8 N1 C11 C12 94.17(14) . . . . ?
N1 C11 C12 C13 69.34(16) . . . . ?
N1 C11 C12 C17 -111.68(14) . . . . ?
C17 C12 C13 C14 -0.5(2) . . . . ?
C11 C12 C13 C14 178.53(13) . . . . ?
C12 C13 C14 C15 0.2(2) . . . . ?
C13 C14 C15 C16 -0.1(2) . . . . ?
C14 C15 C16 C17 0.2(2) . . . . ?
C13 C12 C17 C16 0.6(2) . . . . ?
C11 C12 C17 C16 -178.42(12) . . . . ?
C15 C16 C17 C12 -0.4(2) . . . . ?
C8 N3 C21 C22 -178.94(11) . . . . ?
N3 C21 C22 C27 78.28(15) . . . . ?
N3 C21 C22 C23 -99.71(15) . . . . ?
C27 C22 C23 C24 -0.7(2) . . . . ?
C21 C22 C23 C24 177.35(13) . . . . ?
C22 C23 C24 C25 0.3(2) . . . . ?
C23 C24 C25 C26 0.2(2) . . . . ?
C24 C25 C26 C27 -0.3(2) . . . . ?
C23 C22 C27 C26 0.6(2) . . . . ?
C21 C22 C27 C26 -177.44(12) . . . . ?
C25 C26 C27 C22 -0.1(2) . . . . ?
